data_7249487
loop_
_publ_author_name
'Pathi , Vijay Babu'
'Das, Pranotosh'
'Guin, Abhyuday'
'Debnath, Manish'
'Banerji, Biswadip'

_publ_section_title
;
 Metal-Free Synthesis of N-fused Quinazolino-quinazoline-diones as MALAT1
 RNA triple helix Intercalator
;
_journal_name_full 'RSC Medicinal Chemistry'
_journal_paper_doi 10.1039/D4MD00614C
_journal_year 2024
_chemical_formula_moiety 'C22 H14 N4 O4'
_chemical_formula_sum 'C22 H14 N4 O4'
_chemical_formula_weight 398.381
_chemical_name_systematic 6-(4-nitrobenzyl)-5H-quinazolino[3,2-a]quinazoline-5,12(6H)-dione
_space_group_crystal_system orthorhombic
_space_group_IT_number 61
_space_group_name_Hall '-P 2ac 2ab'
_space_group_name_H-M_alt 'P b c a'
_symmetry_Int_Tables_number 61
_audit_creation_date 2023-05-11
_audit_creation_method
;
Olex2 1.5
(compiled 2023.03.06 svn.rbb2c1857 for OlexSys, GUI svn.r6748)
;
_audit_update_record
;
2024-05-21 deposited with the CCDC.	2024-10-21 downloaded from the CCDC.
;
_cell_angle_alpha 90
_cell_angle_beta 90
_cell_angle_gamma 90
_cell_formula_units_Z 8
_cell_length_a 7.0800(5)
_cell_length_b 21.6873(17)
_cell_length_c 22.6977(18)
_cell_measurement_reflns_used 9919
_cell_measurement_temperature 125.00
_cell_measurement_theta_max 67.06
_cell_measurement_theta_min 4.52
_cell_volume 3485.1(5)
_computing_cell_refinement 'SAINT V8.40B (?, 2016)'
_computing_data_reduction 'SAINT V8.40B (?, 2016)'
_computing_molecular_graphics 'Olex2 1.5 (Dolomanov et al., 2009)'
_computing_publication_material 'Olex2 1.5 (Dolomanov et al., 2009)'
_computing_structure_refinement 'olex2.refine 1.5 (Bourhis et al., 2015)'
_diffrn_ambient_temperature 125.00
_diffrn_measured_fraction_theta_full 0.9924
_diffrn_measured_fraction_theta_max 0.9924
_diffrn_measurement_device_type 'Bruker APEX-II CCD'
_diffrn_measurement_method '\f and \w scans'
_diffrn_radiation_type 'Cu K\a'
_diffrn_radiation_wavelength 1.54178
_diffrn_reflns_av_R_equivalents 0.1095
_diffrn_reflns_av_unetI/netI 0.0379
_diffrn_reflns_Laue_measured_fraction_full 0.9924
_diffrn_reflns_Laue_measured_fraction_max 0.9924
_diffrn_reflns_limit_h_max 8
_diffrn_reflns_limit_h_min -8
_diffrn_reflns_limit_k_max 25
_diffrn_reflns_limit_k_min -25
_diffrn_reflns_limit_l_max 27
_diffrn_reflns_limit_l_min -27
_diffrn_reflns_number 52211
_diffrn_reflns_point_group_measured_fraction_full 0.9924
_diffrn_reflns_point_group_measured_fraction_max 0.9924
_diffrn_reflns_theta_full 67.4494
_diffrn_reflns_theta_max 67.45
_diffrn_reflns_theta_min 4.52
_diffrn_source_current 1.2
_diffrn_source_power 0.06
_diffrn_source_voltage 50.0
_diffrn_standards_number 0
_exptl_absorpt_coefficient_mu 0.894
_exptl_absorpt_correction_T_max 0.7528
_exptl_absorpt_correction_T_min 0.4643
_exptl_absorpt_correction_type multi-scan
_exptl_absorpt_process_details
;
SADABS-2016/2 (Bruker,2016/2) was used for absorption correction.
wR2(int) was 0.1506 before and 0.0911 after correction.
The Ratio of minimum to maximum transmission is 0.6168.
The \l/2 correction factor is Not present.
;
_exptl_crystal_colour 'clear light colourless'
_exptl_crystal_colour_lustre clear
_exptl_crystal_colour_modifier light
_exptl_crystal_colour_primary colourless
_exptl_crystal_density_diffrn 1.519
_exptl_crystal_description needle
_exptl_crystal_F_000 1654.101
_exptl_crystal_recrystallization_method 'Slow evaporation of solvent'
_exptl_crystal_size_max 0.27
_exptl_crystal_size_mid 0.25
_exptl_crystal_size_min 0.17
_refine_diff_density_max 0.3358
_refine_diff_density_min -0.6268
_refine_diff_density_rms 0.1088
_refine_ls_d_res_high 0.8347
_refine_ls_d_res_low 9.7844
_refine_ls_goodness_of_fit_ref 1.0524
_refine_ls_hydrogen_treatment constr
_refine_ls_matrix_type full
_refine_ls_number_constraints 27
_refine_ls_number_parameters 271
_refine_ls_number_reflns 3119
_refine_ls_number_restraints 0
_refine_ls_restrained_S_all 1.0524
_refine_ls_R_factor_all 0.0655
_refine_ls_R_factor_gt 0.0631
_refine_ls_shift/su_max 0.0008
_refine_ls_shift/su_mean 0.0002
_refine_ls_structure_factor_coef Fsqd
_refine_ls_weighting_details 'w=1/[\s^2^(Fo^2^)+(0.1140P)^2^+1.5289P] where P=(Fo^2^+2Fc^2^)/3'
_refine_ls_weighting_scheme calc
_refine_ls_wR_factor_gt 0.1618
_refine_ls_wR_factor_ref 0.1649
_reflns_Friedel_coverage 0.0
_reflns_limit_h_max 8
_reflns_limit_h_min 0
_reflns_limit_k_max 25
_reflns_limit_k_min 0
_reflns_limit_l_max 27
_reflns_limit_l_min 0
_reflns_number_gt 2950
_reflns_number_total 3119
_reflns_threshold_expression I>=2u(I)
_cod_data_source_file d4md00614c2.cif
_cod_data_source_block BBVB_260_0m_a
_cod_database_code 7249487
_olex2_refinement_description
;
1. Fixed Uiso
 At 1.2 times of:
  All C(H) groups, All C(H,H) groups
2.a Secondary CH2 refined with riding coordinates:
 C00H(H00a,H00b)
2.b Aromatic/amide H refined with riding coordinates:
 C00K(H00K), C00M(H00M), C00Q(H00Q), C00P(H00P), C00E(H00E), C00J(H00J),
 C00L(H00L), C00F(H00F), C00N(H00N), C00U(H00U), C00S(H00S), C00I(H00I)
;
_olex2_submission_special_instructions 'No special instructions were received'

loop_
_space_group_symop_id
_space_group_symop_operation_xyz
1 x,y,z
2 x+1/2,-y+1/2,-z
3 -x,y+1/2,-z+1/2
4 -x+1/2,-y,z+1/2
5 -x,-y,-z
6 -x-1/2,y-1/2,z
7 x,-y-1/2,z-1/2
8 x-1/2,y,-z-1/2

loop_
_atom_site_label
_atom_site_type_symbol
_atom_site_fract_x
_atom_site_fract_y
_atom_site_fract_z
_atom_site_U_iso_or_equiv
_atom_site_adp_type
_atom_site_occupancy
_atom_site_refinement_flags_posn
O001 O 0.7495(2) 0.37409(5) 0.48836(6) 0.0323(3) Uani 1.000000 .
O002 O 1.02047(19) 0.53743(6) 0.27890(5) 0.0313(3) Uani 1.000000 .
N003 N 0.79821(19) 0.45685(6) 0.42567(6) 0.0209(3) Uani 1.000000 .
N004 N 0.81863(19) 0.55810(6) 0.46711(6) 0.0226(3) Uani 1.000000 .
N005 N 0.9032(2) 0.54564(6) 0.37168(6) 0.0230(4) Uani 1.000000 .
O006 O 0.1290(2) 0.73594(8) 0.32559(10) 0.0649(6) Uani 1.000000 .
C007 C 0.7500(2) 0.53597(8) 0.52011(8) 0.0222(4) Uani 1.000000 .
C008 C 0.7547(2) 0.64898(8) 0.37066(8) 0.0246(4) Uani 1.000000 .
C009 C 0.9076(2) 0.44639(8) 0.32476(8) 0.0229(4) Uani 1.000000 .
C00A C 0.8369(2) 0.52014(7) 0.42411(7) 0.0211(4) Uani 1.000000 .
C00B C 0.7523(2) 0.42939(8) 0.48161(7) 0.0232(4) Uani 1.000000 .
C00C C 0.8200(2) 0.42006(8) 0.37391(7) 0.0220(4) Uani 1.000000 .
C00D C 0.7124(2) 0.47333(8) 0.52861(7) 0.0224(4) Uani 1.000000 .
C00E C 0.7547(2) 0.35914(8) 0.37001(8) 0.0249(4) Uani 1.000000 .
C00F C 0.9463(2) 0.41058(9) 0.27518(8) 0.0268(4) Uani 1.000000 .
C00G C 0.9516(2) 0.51226(8) 0.32210(7) 0.0243(4) Uani 1.000000 .
C00H C 0.9377(2) 0.61306(8) 0.37198(8) 0.0252(4) Uani 1.000000 .
C00I C 0.6336(3) 0.64380(8) 0.32233(8) 0.0288(4) Uani 1.000000 .
C00J C 0.7905(2) 0.32509(8) 0.31954(8) 0.0271(4) Uani 1.000000 .
C00K C 0.6435(2) 0.45270(8) 0.58310(8) 0.0254(4) Uani 1.000000 .
C00L C 0.8904(3) 0.34985(9) 0.27265(8) 0.0289(4) Uani 1.000000 .
C00M C 0.6154(2) 0.49374(9) 0.62836(8) 0.0273(4) Uani 1.000000 .
C00N C 0.7032(3) 0.68672(8) 0.41753(8) 0.0296(4) Uani 1.000000 .
N00O N 0.2301(3) 0.74190(8) 0.36960(12) 0.0541(6) Uani 1.000000 .
C00P C 0.7222(2) 0.57748(8) 0.56629(8) 0.0255(4) Uani 1.000000 .
C00Q C 0.6568(2) 0.55657(9) 0.61978(8) 0.0273(4) Uani 1.000000 .
O00R O 0.1839(3) 0.77135(9) 0.41390(14) 0.0849(8) Uani 1.000000 .
C00S C 0.4637(3) 0.67498(9) 0.32142(9) 0.0348(5) Uani 1.000000 .
C00T C 0.4152(3) 0.71110(8) 0.36934(10) 0.0366(5) Uani 1.000000 .
C00U C 0.5324(3) 0.71785(8) 0.41753(10) 0.0352(5) Uani 1.000000 .
H00K H 0.6162(2) 0.41022(8) 0.58871(8) 0.0305(5) Uiso 1.000000 R
H00M H 0.5684(2) 0.47979(9) 0.66522(8) 0.0327(5) Uiso 1.000000 R
H00Q H 0.6394(2) 0.58487(9) 0.65127(8) 0.0327(5) Uiso 1.000000 R
H00P H 0.7484(2) 0.62006(8) 0.56082(8) 0.0306(5) Uiso 1.000000 R
H00E H 0.6863(2) 0.34133(8) 0.40174(8) 0.0299(5) Uiso 1.000000 R
H00J H 0.7456(2) 0.28390(8) 0.31704(8) 0.0326(5) Uiso 1.000000 R
H00L H 0.9199(3) 0.32526(9) 0.23926(8) 0.0347(5) Uiso 1.000000 R
H00F H 1.0120(2) 0.42828(9) 0.24283(8) 0.0321(5) Uiso 1.000000 R
H00N H 0.7865(3) 0.69120(8) 0.45006(8) 0.0355(5) Uiso 1.000000 R
H00U H 0.4969(3) 0.74318(8) 0.44983(10) 0.0422(6) Uiso 1.000000 R
H00S H 0.3814(3) 0.67170(9) 0.28849(9) 0.0418(6) Uiso 1.000000 R
H00I H 0.6684(3) 0.61863(8) 0.28984(8) 0.0346(5) Uiso 1.000000 R
H00a H 1.0097(2) 0.62427(8) 0.40781(8) 0.0302(5) Uiso 1.000000 R
H00b H 1.0150(2) 0.62432(8) 0.33727(8) 0.0302(5) Uiso 1.000000 R

loop_
_atom_site_aniso_label
_atom_site_aniso_U_11
_atom_site_aniso_U_22
_atom_site_aniso_U_33
_atom_site_aniso_U_12
_atom_site_aniso_U_13
_atom_site_aniso_U_23
O001 0.0468(8) 0.0191(7) 0.0309(7) -0.0025(5) 0.0011(6) 0.0033(5)
O002 0.0381(7) 0.0300(7) 0.0258(7) -0.0069(6) 0.0038(5) 0.0036(5)
N003 0.0209(7) 0.0182(7) 0.0236(7) -0.0007(5) -0.0003(5) 0.0019(6)
N004 0.0224(7) 0.0202(7) 0.0253(7) -0.0010(5) -0.0006(5) 0.0014(6)
N005 0.0234(7) 0.0191(7) 0.0265(8) -0.0021(5) 0.0011(5) 0.0017(6)
O006 0.0352(9) 0.0465(10) 0.1130(17) -0.0024(7) -0.0165(10) 0.0401(10)
C007 0.0172(7) 0.0231(9) 0.0264(9) 0.0002(6) -0.0032(6) 0.0034(7)
C008 0.0289(9) 0.0164(8) 0.0284(9) -0.0050(7) -0.0004(7) 0.0059(6)
C009 0.0184(8) 0.0233(9) 0.0270(9) 0.0003(6) -0.0033(6) -0.0001(7)
C00A 0.0174(8) 0.0184(8) 0.0275(9) -0.0008(6) -0.0024(6) 0.0027(7)
C00B 0.0221(8) 0.0218(9) 0.0256(9) -0.0013(6) -0.0018(6) 0.0044(7)
C00C 0.0175(8) 0.0222(9) 0.0263(9) 0.0033(6) -0.0023(6) -0.0005(7)
C00D 0.0175(7) 0.0235(9) 0.0262(9) 0.0005(6) -0.0020(6) 0.0024(7)
C00E 0.0235(8) 0.0201(9) 0.0311(9) 0.0012(6) -0.0019(7) 0.0009(7)
C00F 0.0244(8) 0.0298(10) 0.0262(9) 0.0011(7) -0.0013(7) -0.0019(7)
C00G 0.0199(8) 0.0267(9) 0.0262(9) -0.0007(7) -0.0020(6) 0.0007(7)
C00H 0.0263(9) 0.0188(9) 0.0304(9) -0.0051(7) 0.0007(7) 0.0030(7)
C00I 0.0335(10) 0.0234(9) 0.0296(9) -0.0070(7) -0.0029(7) 0.0045(7)
C00J 0.0262(9) 0.0190(9) 0.0362(10) 0.0016(7) -0.0051(7) -0.0022(7)
C00K 0.0217(8) 0.0261(9) 0.0285(9) 0.0001(7) -0.0011(7) 0.0050(7)
C00L 0.0269(8) 0.0286(10) 0.0312(9) 0.0045(7) -0.0026(7) -0.0051(7)
C00M 0.0210(8) 0.0344(10) 0.0265(9) 0.0016(7) -0.0000(7) 0.0036(7)
C00N 0.0361(10) 0.0207(9) 0.0319(10) -0.0029(7) -0.0021(7) -0.0010(7)
N00O 0.0329(10) 0.0186(9) 0.1108(19) -0.0004(7) -0.0043(11) 0.0129(10)
C00P 0.0228(8) 0.0244(9) 0.0293(9) 0.0005(7) -0.0019(7) -0.0014(7)
C00Q 0.0218(8) 0.0323(10) 0.0276(9) 0.0035(7) -0.0016(7) -0.0030(7)
O00R 0.0470(10) 0.0420(10) 0.166(2) 0.0130(8) 0.0043(13) -0.0340(13)
C00S 0.0343(10) 0.0266(10) 0.0436(11) -0.0090(8) -0.0104(8) 0.0133(8)
C00T 0.0286(10) 0.0181(9) 0.0631(13) -0.0007(7) -0.0016(9) 0.0109(8)
C00U 0.0379(10) 0.0193(9) 0.0483(12) -0.0000(8) 0.0053(9) -0.0007(8)

loop_
_atom_type_symbol
_atom_type_scat_dispersion_real
_atom_type_scat_dispersion_imag
_atom_type_scat_Cromer_Mann_a1
_atom_type_scat_Cromer_Mann_a2
_atom_type_scat_Cromer_Mann_a3
_atom_type_scat_Cromer_Mann_a4
_atom_type_scat_Cromer_Mann_b1
_atom_type_scat_Cromer_Mann_b2
_atom_type_scat_Cromer_Mann_b3
_atom_type_scat_Cromer_Mann_b4
_atom_type_scat_Cromer_Mann_c
_atom_type_scat_source
_atom_type_scat_dispersion_source
C 0.01920 0.00962 2.31000 1.02000 1.58860 0.86500 20.84390 10.20750 0.56870 51.65120 0.21560 'International Tables Volume C Table 6.1.1.4 (pp. 500-502)' 'Henke, Gullikson and Davis, At. Data and Nucl. Data Tables, 1993, 54, 2'
H 0.00000 0.00000 0.49300 0.32291 0.14019 0.04081 10.51090 26.12570 3.14236 57.79970 0.00304 'International Tables Volume C Table 6.1.1.4 (pp. 500-502)' 'Henke, Gullikson and Davis, At. Data and Nucl. Data Tables, 1993, 54, 2'
N 0.03256 0.01839 12.21260 3.13220 2.01250 1.16630 0.00570 9.89330 28.99750 0.58260 -11.52900 'International Tables Volume C Table 6.1.1.4 (pp. 500-502)' 'Henke, Gullikson and Davis, At. Data and Nucl. Data Tables, 1993, 54, 2'
O 0.05239 0.03376 3.04850 2.28680 1.54630 0.86700 13.27710 5.70110 0.32390 32.90890 0.25080 'International Tables Volume C Table 6.1.1.4 (pp. 500-502)' 'Henke, Gullikson and Davis, At. Data and Nucl. Data Tables, 1993, 54, 2'

loop_
_geom_angle_atom_site_label_1
_geom_angle_atom_site_label_2
_geom_angle_atom_site_label_3
_geom_angle
_geom_angle_site_symmetry_1
_geom_angle_site_symmetry_3
_geom_angle_publ_flag
C00B N003 C00A 118.17(14) . . ?
C00C N003 C00A 120.36(14) . . ?
C00C N003 C00B 121.25(13) . . ?
C00A N004 C007 118.30(14) . . ?
C00G N005 C00A 124.83(14) . . ?
C00H N005 C00A 116.31(14) . . ?
C00H N005 C00G 118.66(14) . . ?
C00D C007 N004 121.62(16) . . ?
C00P C007 N004 118.61(15) . . ?
C00P C007 C00D 119.76(16) . . ?
C00I C008 C00H 120.01(16) . . ?
C00N C008 C00H 120.82(16) . . ?
C00N C008 C00I 119.17(17) . . ?
C00F C009 C00C 120.24(16) . . ?
C00G C009 C00C 121.74(15) . . ?
C00G C009 C00F 117.93(16) . . ?
N004 C00A N003 126.15(15) . . ?
N005 C00A N003 118.47(14) . . ?
N005 C00A N004 115.38(14) . . ?
N003 C00B O001 121.71(15) . . ?
C00D C00B O001 123.54(15) . . ?
C00D C00B N003 114.75(14) . . ?
C009 C00C N003 118.43(15) . . ?
C00E C00C N003 122.83(15) . . ?
C00E C00C C009 118.73(16) . . ?
C00B C00D C007 119.83(15) . . ?
C00K C00D C007 119.87(16) . . ?
C00K C00D C00B 120.25(15) . . ?
C00J C00E C00C 119.56(16) . . ?
H00E C00E C00C 120.22(10) . . ?
H00E C00E C00J 120.22(10) . . ?
C00L C00F C009 120.66(17) . . ?
H00F C00F C009 119.67(10) . . ?
H00F C00F C00L 119.67(10) . . ?
N005 C00G O002 121.19(16) . . ?
C009 C00G O002 123.60(16) . . ?
C009 C00G N005 115.16(14) . . ?
C008 C00H N005 111.50(14) . . ?
H00a C00H N005 109.32(9) . . ?
H00a C00H C008 109.32(9) . . ?
H00b C00H N005 109.32(9) . . ?
H00b C00H C008 109.32(9) . . ?
H00b C00H H00a 108.0 . . ?
C00S C00I C008 120.48(18) . . ?
H00I C00I C008 119.76(11) . . ?
H00I C00I C00S 119.76(12) . . ?
C00L C00J C00E 121.44(16) . . ?
H00J C00J C00E 119.28(10) . . ?
H00J C00J C00L 119.28(10) . . ?
C00M C00K C00D 120.20(16) . . ?
H00K C00K C00D 119.90(10) . . ?
H00K C00K C00M 119.90(10) . . ?
C00J C00L C00F 119.04(16) . . ?
H00L C00L C00F 120.48(10) . . ?
H00L C00L C00J 120.48(10) . . ?
C00Q C00M C00K 119.59(16) . . ?
H00M C00M C00K 120.20(10) . . ?
H00M C00M C00Q 120.20(10) . . ?
C00U C00N C008 121.04(18) . . ?
H00N C00N C008 119.48(11) . . ?
H00N C00N C00U 119.48(12) . . ?
O00R N00O O006 123.9(2) . . ?
C00T N00O O006 117.7(2) . . ?
C00T N00O O00R 118.3(2) . . ?
C00Q C00P C007 119.84(17) . . ?
H00P C00P C007 120.08(10) . . ?
H00P C00P C00Q 120.08(11) . . ?
C00P C00Q C00M 120.73(17) . . ?
H00Q C00Q C00M 119.63(10) . . ?
H00Q C00Q C00P 119.63(11) . . ?
C00T C00S C00I 118.80(18) . . ?
H00S C00S C00I 120.60(12) . . ?
H00S C00S C00T 120.60(12) . . ?
C00S C00T N00O 118.8(2) . . ?
C00U C00T N00O 119.0(2) . . ?
C00U C00T C00S 122.26(18) . . ?
C00T C00U C00N 118.23(18) . . ?
H00U C00U C00N 120.88(12) . . ?
H00U C00U C00T 120.88(12) . . ?

loop_
_geom_bond_atom_site_label_1
_geom_bond_atom_site_label_2
_geom_bond_distance
_geom_bond_site_symmetry_2
_geom_bond_publ_flag
O001 C00B 1.209(2) . ?
O002 C00G 1.224(2) . ?
N003 C00A 1.400(2) . ?
N003 C00B 1.440(2) . ?
N003 C00C 1.429(2) . ?
N004 C007 1.383(2) . ?
N004 C00A 1.283(2) . ?
N005 C00A 1.394(2) . ?
N005 C00G 1.381(2) . ?
N005 C00H 1.482(2) . ?
O006 N00O 1.236(3) . ?
C007 C00D 1.398(2) . ?
C007 C00P 1.396(3) . ?
C008 C00H 1.512(2) . ?
C008 C00I 1.397(3) . ?
C008 C00N 1.391(3) . ?
C009 C00C 1.398(2) . ?
C009 C00F 1.394(2) . ?
C009 C00G 1.463(2) . ?
C00B C00D 1.458(2) . ?
C00C C00E 1.403(2) . ?
C00D C00K 1.403(2) . ?
C00E C00J 1.386(3) . ?
C00E H00E 0.9500 . ?
C00F C00L 1.376(3) . ?
C00F H00F 0.9500 . ?
C00H H00a 0.9900 . ?
C00H H00b 0.9900 . ?
C00I C00S 1.380(3) . ?
C00I H00I 0.9500 . ?
C00J C00L 1.386(3) . ?
C00J H00J 0.9500 . ?
C00K C00M 1.374(3) . ?
C00K H00K 0.9500 . ?
C00L H00L 0.9500 . ?
C00M C00Q 1.407(3) . ?
C00M H00M 0.9500 . ?
C00N C00U 1.385(3) . ?
C00N H00N 0.9500 . ?
N00O O00R 1.235(3) . ?
N00O C00T 1.471(3) . ?
C00P C00Q 1.376(3) . ?
C00P H00P 0.9500 . ?
C00Q H00Q 0.9500 . ?
C00S C00T 1.384(3) . ?
C00S H00S 0.9500 . ?
C00T C00U 1.381(3) . ?
C00U H00U 0.9500 . ?

loop_
_geom_torsion_atom_site_label_1
_geom_torsion_atom_site_label_2
_geom_torsion_atom_site_label_3
_geom_torsion_atom_site_label_4
_geom_torsion
_geom_torsion_site_symmetry_1
_geom_torsion_site_symmetry_2
_geom_torsion_site_symmetry_3
_geom_torsion_site_symmetry_4
_geom_torsion_publ_flag
O001 C00B N003 C00A -166.96(16) . . . . ?
O001 C00B N003 C00C 7.7(2) . . . . ?
O001 C00B C00D C007 168.98(17) . . . . ?
O001 C00B C00D C00K -8.5(2) . . . . ?
O002 C00G N005 C00A -175.18(15) . . . . ?
O002 C00G N005 C00H -0.5(2) . . . . ?
O002 C00G C009 C00C -176.69(16) . . . . ?
O002 C00G C009 C00F -0.1(2) . . . . ?
N003 C00A N004 C007 -1.77(19) . . . . ?
N003 C00A N005 C00G -6.56(18) . . . . ?
N003 C00A N005 C00H 178.65(14) . . . . ?
N003 C00B C00D C007 -10.34(16) . . . . ?
N003 C00B C00D C00K 172.19(14) . . . . ?
N003 C00C C009 C00F 174.45(15) . . . . ?
N003 C00C C009 C00G -9.02(17) . . . . ?
N003 C00C C00E C00J -176.30(15) . . . . ?
N004 C007 C00D C00B 2.30(18) . . . . ?
N004 C007 C00D C00K 179.78(15) . . . . ?
N004 C007 C00P C00Q -179.01(15) . . . . ?
N004 C00A N005 C00G 172.92(14) . . . . ?
N004 C00A N005 C00H -1.87(17) . . . . ?
N005 C00G C009 C00C 0.98(17) . . . . ?
N005 C00G C009 C00F 177.58(15) . . . . ?
N005 C00H C008 C00I -62.87(16) . . . . ?
N005 C00H C008 C00N 116.21(15) . . . . ?
O006 N00O C00T C00S -2.8(2) . . . . ?
O006 N00O C00T C00U 178.90(18) . . . . ?
C007 C00D C00K C00M -0.91(18) . . . . ?
C007 C00P C00Q C00M -0.71(19) . . . . ?
C008 C00I C00S C00T -0.4(2) . . . . ?
C008 C00N C00U C00T -0.8(2) . . . . ?
C009 C00C C00E C00J 4.80(18) . . . . ?
C009 C00F C00L C00J 1.6(2) . . . . ?
C00B C00D C00K C00M 176.55(15) . . . . ?
C00C C00E C00J C00L 0.20(19) . . . . ?
C00D C00K C00M C00Q -0.21(19) . . . . ?
C00E C00J C00L C00F -3.5(2) . . . . ?
C00I C00S C00T N00O -177.08(16) . . . . ?
C00I C00S C00T C00U 1.2(2) . . . . ?
C00K C00M C00Q C00P 1.03(19) . . . . ?
C00N C00U C00T N00O 177.66(16) . . . . ?
C00N C00U C00T C00S -0.6(2) . . . . ?
